data_7036043
loop_
_publ_author_name
'Yu, Hong-Cui'
'Li, Lei'
'Gao, Ji'
'Tong, Jian'
'Zheng, Wenxu'
'Cametti, Massimo'
'Famulari, Antonino'
'Meille, Stefano Valdo'
'Guo, Fang'
'Mart\'i-Rujas, Javier'

_publ_section_title
;
 Insights into the formation of chiral second sphere coordination
 complexes with aromatic tris amines: combined single crystal X-ray
 crystallography and molecular modeling analyses.
;
_journal_issue 36
_journal_name_full 'Dalton transactions (Cambridge, England : 2003)'
_journal_page_first 15960
_journal_page_last 15965
_journal_paper_doi 10.1039/c5dt02387d
_journal_volume 44
_journal_year 2015
_chemical_formula_sum 'C30 H36 Cl5 Co N3 O0'
_chemical_formula_weight 674.80
_chemical_name_systematic
; 
 ? 
;
_space_group_IT_number 198
_symmetry_cell_setting cubic
_symmetry_space_group_name_Hall 'P 2ac 2ab 3'
_symmetry_space_group_name_H-M 'P 21 3'
_atom_sites_solution_hydrogens geom
_atom_sites_solution_primary direct
_atom_sites_solution_secondary difmap
_audit_creation_method SHELXL-97
_audit_update_record
;
2015-06-12 deposited with the CCDC.
2015-08-03 downloaded from the CCDC.
;
_cell_angle_alpha 90.00
_cell_angle_beta 90.00
_cell_angle_gamma 90.00
_cell_formula_units_Z 4
_cell_length_a 14.6540(12)
_cell_length_b 14.6540(12)
_cell_length_c 14.6540(12)
_cell_measurement_temperature 293(2)
_cell_volume 3146.8(4)
_computing_cell_refinement 'Bruker XSCANS'
_computing_data_collection 'Bruker XSCANS'
_computing_data_reduction 'Bruker SHELXTL'
_computing_molecular_graphics 'Bruker SHELXTL'
_computing_publication_material 'Bruker SHELXTL'
_computing_structure_refinement 'Bruker SHELXTL'
_computing_structure_solution 'Bruker SHELXTL'
_diffrn_ambient_temperature 293(2)
_diffrn_measured_fraction_theta_full 0.999
_diffrn_measured_fraction_theta_max 0.999
_diffrn_measurement_device_type 'Bruker P4'
_diffrn_measurement_method '\w scans'
_diffrn_radiation_monochromator graphite
_diffrn_radiation_source 'fine-focus sealed tube'
_diffrn_radiation_type MoK\a
_diffrn_radiation_wavelength 0.71073
_diffrn_reflns_av_R_equivalents 0.0294
_diffrn_reflns_av_sigmaI/netI 0.0203
_diffrn_reflns_limit_h_max 19
_diffrn_reflns_limit_h_min -16
_diffrn_reflns_limit_k_max 19
_diffrn_reflns_limit_k_min -9
_diffrn_reflns_limit_l_max 19
_diffrn_reflns_limit_l_min -16
_diffrn_reflns_number 19782
_diffrn_reflns_theta_full 27.52
_diffrn_reflns_theta_max 27.52
_diffrn_reflns_theta_min 1.97
_exptl_absorpt_coefficient_mu 0.994
_exptl_absorpt_correction_type none
_exptl_crystal_colour blue
_exptl_crystal_density_diffrn 1.392
_exptl_crystal_density_method 'not measured'
_exptl_crystal_description block
_exptl_crystal_F_000 1336
_exptl_crystal_size_max 0.330
_exptl_crystal_size_mid 0.300
_exptl_crystal_size_min 0.220
_refine_diff_density_max 0.211
_refine_diff_density_min -0.169
_refine_diff_density_rms 0.038
_refine_ls_abs_structure_details 'Flack H D (1983), Acta Cryst. A39, 876-881'
_refine_ls_abs_structure_Flack 0.987(17)
_refine_ls_extinction_method none
_refine_ls_goodness_of_fit_ref 0.987
_refine_ls_hydrogen_treatment mixed
_refine_ls_matrix_type full
_refine_ls_number_parameters 120
_refine_ls_number_reflns 2428
_refine_ls_number_restraints 0
_refine_ls_restrained_S_all 0.987
_refine_ls_R_factor_all 0.0292
_refine_ls_R_factor_gt 0.0264
_refine_ls_shift/su_max 0.000
_refine_ls_shift/su_mean 0.000
_refine_ls_structure_factor_coef Fsqd
_refine_ls_weighting_details 'calc w=1/[\s^2^(Fo^2^)+(0.0305P)^2^+1.3467P] where P=(Fo^2^+2Fc^2^)/3'
_refine_ls_weighting_scheme calc
_refine_ls_wR_factor_gt 0.0642
_refine_ls_wR_factor_ref 0.0660
_reflns_number_gt 2283
_reflns_number_total 2428
_reflns_threshold_expression >2sigma(I)
_cod_data_source_file c5dt02387d2.cif
_cod_data_source_block 7
_cod_depositor_comments
;
The following automatic conversions were performed:

'_symmetry_cell_setting' value 'Cubic' changed to 'cubic' according
to
/usr/data/users/saulius/crontab/automatic-downloads/rss-feeds/RSC/lib/dictionaries/cif_core.dic
dictionary named 'cif_core.dic' version 2.4.2 from 2011-04-26.

Automatic conversion script
Id: cif_fix_values 3271 2015-04-21 07:52:19Z andrius 

 Adding full bibliography for 7036040--7036051.cif.
;
_cod_original_sg_symbol_H-M P213
_cod_database_code 7036043

loop_
_symmetry_equiv_pos_as_xyz
'x, y, z'
'-x+1/2, -y, z+1/2'
'x+1/2, -y+1/2, -z'
'-x, y+1/2, -z+1/2'
'z, x, y'
'-z+1/2, -x, y+1/2'
'z+1/2, -x+1/2, -y'
'-z, x+1/2, -y+1/2'
'y, z, x'
'y+1/2, -z+1/2, -x'
'-y, z+1/2, -x+1/2'
'-y+1/2, -z, x+1/2'

loop_
_atom_site_label
_atom_site_type_symbol
_atom_site_fract_x
_atom_site_fract_y
_atom_site_fract_z
_atom_site_U_iso_or_equiv
_atom_site_adp_type
_atom_site_occupancy
_atom_site_symmetry_multiplicity
_atom_site_calc_flag
_atom_site_refinement_flags
N5 N -0.46704(11) -1.23025(11) -0.21655(11) 0.0310(4) Uani 1 1 d .
H5A H -0.4382 -1.2618 -0.2607 0.037 Uiso 1 1 d R
H5B H -0.4828 -1.1757 -0.2401 0.037 Uiso 1 1 d R
C1 C -0.63571(12) -1.24542(13) -0.24206(13) 0.0265(4) Uani 1 1 d .
C2 C -0.67984(13) -1.16729(14) -0.20914(13) 0.0284(4) Uani 1 1 d .
C3 C -0.64318(16) -1.11650(16) -0.12667(15) 0.0376(5) Uani 1 1 d .
H3A H -0.6478 -1.0520 -0.1369 0.056 Uiso 1 1 calc R
H3B H -0.5804 -1.1327 -0.1172 0.056 Uiso 1 1 calc R
H3C H -0.6782 -1.1327 -0.0737 0.056 Uiso 1 1 calc R
C4 C -0.55359(14) -1.28097(13) -0.19106(14) 0.0320(4) Uani 1 1 d .
H4A H -0.5458 -1.3453 -0.2044 0.038 Uiso 1 1 calc R
H4B H -0.5641 -1.2748 -0.1260 0.038 Uiso 1 1 calc R
C6 C -0.40263(15) -1.21532(15) -0.14072(16) 0.0363(5) Uani 1 1 d .
C7 C -0.39407(17) -1.27808(19) -0.07250(19) 0.0516(6) Uani 1 1 d .
H7A H -0.4284 -1.3314 -0.0736 0.062 Uiso 1 1 calc R
C8 C -0.3342(2) -1.2619(2) -0.0020(2) 0.0615(7) Uani 1 1 d .
H8 H -0.3292 -1.3035 0.0456 0.074 Uiso 1 1 calc R
C9 C -0.2821(3) -1.1843(2) -0.0020(2) 0.0817(11) Uani 1 1 d .
H9 H -0.2435 -1.1723 0.0469 0.098 Uiso 1 1 calc R
C10 C -0.2865(3) -1.1243(3) -0.0735(3) 0.1133(18) Uani 1 1 d .
H10 H -0.2478 -1.0739 -0.0752 0.136 Uiso 1 1 calc R
C11 C -0.3489(2) -1.1389(2) -0.1434(3) 0.0823(12) Uani 1 1 d .
H11 H -0.3541 -1.0976 -0.1913 0.099 Uiso 1 1 calc R
Co1 Co -0.047799(17) -0.452201(17) -0.547799(17) 0.02976(11) Uani 1 3 d S
Cl1 Cl -0.19708(4) -0.48912(4) -0.52845(4) 0.04317(14) Uani 1 1 d .
Cl2 Cl 0.04104(4) -0.54104(4) -0.45896(4) 0.0575(3) Uani 1 3 d S
Cl3 Cl 0.34578(4) -0.84578(4) -0.15422(4) 0.0417(2) Uani 1 3 d S

loop_
_atom_site_aniso_label
_atom_site_aniso_U_11
_atom_site_aniso_U_22
_atom_site_aniso_U_33
_atom_site_aniso_U_23
_atom_site_aniso_U_13
_atom_site_aniso_U_12
N5 0.0277(8) 0.0314(8) 0.0340(8) 0.0016(7) -0.0020(7) 0.0026(7)
C1 0.0248(9) 0.0278(9) 0.0268(9) 0.0052(7) -0.0008(7) -0.0010(7)
C2 0.0305(10) 0.0301(10) 0.0245(9) 0.0007(7) 0.0031(7) -0.0038(8)
C3 0.0372(12) 0.0446(12) 0.0310(10) -0.0077(9) 0.0005(9) 0.0009(10)
C4 0.0314(10) 0.0304(9) 0.0343(10) 0.0051(8) -0.0023(9) -0.0005(8)
C6 0.0340(11) 0.0348(11) 0.0400(12) 0.0002(9) -0.0077(9) 0.0007(9)
C7 0.0449(14) 0.0496(14) 0.0602(16) 0.0146(13) -0.0141(11) -0.0025(11)
C8 0.0570(16) 0.076(2) 0.0517(15) 0.0149(14) -0.0169(13) 0.0100(15)
C9 0.090(2) 0.074(2) 0.081(2) -0.0129(18) -0.055(2) 0.0040(19)
C10 0.132(4) 0.065(2) 0.143(4) 0.016(2) -0.094(3) -0.034(2)
C11 0.092(2) 0.0576(19) 0.097(3) 0.0269(18) -0.053(2) -0.0303(17)
Co1 0.02976(11) 0.02976(11) 0.02976(11) 0.00171(10) -0.00171(10) 0.00171(10)
Cl1 0.0337(3) 0.0567(3) 0.0391(3) 0.0085(2) -0.0006(2) -0.0079(2)
Cl2 0.0575(3) 0.0575(3) 0.0575(3) 0.0156(3) -0.0156(3) 0.0156(3)
Cl3 0.0417(2) 0.0417(2) 0.0417(2) -0.0054(2) 0.0054(2) -0.0054(2)

loop_
_atom_type_symbol
_atom_type_description
_atom_type_scat_dispersion_real
_atom_type_scat_dispersion_imag
_atom_type_scat_source
C C 0.0033 0.0016 'International Tables Vol C Tables 4.2.6.8 and 6.1.1.4'
H H 0.0000 0.0000 'International Tables Vol C Tables 4.2.6.8 and 6.1.1.4'
Cl Cl 0.1484 0.1585 'International Tables Vol C Tables 4.2.6.8 and 6.1.1.4'
Co Co 0.3494 0.9721 'International Tables Vol C Tables 4.2.6.8 and 6.1.1.4'
N N 0.0061 0.0033 'International Tables Vol C Tables 4.2.6.8 and 6.1.1.4'
O O 0.0106 0.0060 'International Tables Vol C Tables 4.2.6.8 and 6.1.1.4'

loop_
_geom_angle_atom_site_label_1
_geom_angle_atom_site_label_2
_geom_angle_atom_site_label_3
_geom_angle
_geom_angle_site_symmetry_1
_geom_angle_site_symmetry_3
C6 N5 C4 114.99(16) . .
C6 N5 H5A 108.5 . .
C4 N5 H5A 108.5 . .
C6 N5 H5B 108.7 . .
C4 N5 H5B 108.4 . .
H5A N5 H5B 107.5 . .
C2 C1 C2 121.11(19) . 10_534
C2 C1 C4 118.66(17) . .
C2 C1 C4 120.22(17) 10_534 .
C1 C2 C1 118.88(19) . 8_443
C1 C2 C3 120.78(18) . .
C1 C2 C3 120.34(18) 8_443 .
C2 C3 H3A 109.5 . .
C2 C3 H3B 109.5 . .
H3A C3 H3B 109.5 . .
C2 C3 H3C 109.5 . .
H3A C3 H3C 109.5 . .
H3B C3 H3C 109.5 . .
C1 C4 N5 112.06(15) . .
C1 C4 H4A 109.2 . .
N5 C4 H4A 109.2 . .
C1 C4 H4B 109.2 . .
N5 C4 H4B 109.2 . .
H4A C4 H4B 107.9 . .
C7 C6 C11 121.3(2) . .
C7 C6 N5 120.7(2) . .
C11 C6 N5 117.9(2) . .
C6 C7 C8 119.5(3) . .
C6 C7 H7A 120.2 . .
C8 C7 H7A 120.2 . .
C9 C8 C7 119.9(3) . .
C9 C8 H8 120.0 . .
C7 C8 H8 120.0 . .
C10 C9 C8 120.5(3) . .
C10 C9 H9 119.8 . .
C8 C9 H9 119.8 . .
C9 C10 C11 119.7(3) . .
C9 C10 H10 120.2 . .
C11 C10 H10 120.2 . .
C6 C11 C10 118.9(3) . .
C6 C11 H11 120.6 . .
C10 C11 H11 120.6 . .
Cl2 Co1 Cl1 110.272(18) . 12_444
Cl2 Co1 Cl1 110.272(18) . .
Cl1 Co1 Cl1 108.659(18) 12_444 .
Cl2 Co1 Cl1 110.272(18) . 7_544
Cl1 Co1 Cl1 108.659(18) 12_444 7_544
Cl1 Co1 Cl1 108.659(18) . 7_544

loop_
_geom_bond_atom_site_label_1
_geom_bond_atom_site_label_2
_geom_bond_distance
_geom_bond_site_symmetry_2
N5 C6 1.474(3) .
N5 C4 1.517(3) .
N5 H5A 0.9000 .
N5 H5B 0.9000 .
C1 C2 1.401(3) .
C1 C2 1.403(3) 10_534
C1 C4 1.509(3) .
C2 C1 1.403(3) 8_443
C2 C3 1.518(3) .
C3 H3A 0.9600 .
C3 H3B 0.9600 .
C3 H3C 0.9600 .
C4 H4A 0.9700 .
C4 H4B 0.9700 .
C6 C7 1.364(3) .
C6 C11 1.369(4) .
C7 C8 1.376(4) .
C7 H7A 0.9300 .
C8 C9 1.369(5) .
C8 H8 0.9300 .
C9 C10 1.369(5) .
C9 H9 0.9300 .
C10 C11 1.391(4) .
C10 H10 0.9300 .
C11 H11 0.9300 .
Co1 Cl2 2.2549(11) .
Co1 Cl1 2.2712(6) 12_444
Co1 Cl1 2.2712(6) .
Co1 Cl1 2.2712(6) 7_544

loop_
_geom_torsion_atom_site_label_1
_geom_torsion_atom_site_label_2
_geom_torsion_atom_site_label_3
_geom_torsion_atom_site_label_4
_geom_torsion
_geom_torsion_site_symmetry_1
_geom_torsion_site_symmetry_4
C2 C1 C2 C1 1.3(4) 10_534 8_443
C4 C1 C2 C1 -177.94(12) . 8_443
C2 C1 C2 C3 -177.71(14) 10_534 .
C4 C1 C2 C3 3.0(3) . .
C2 C1 C4 N5 -82.2(2) . .
C2 C1 C4 N5 98.5(2) 10_534 .
C6 N5 C4 C1 143.33(17) . .
C4 N5 C6 C7 33.5(3) . .
C4 N5 C6 C11 -149.6(3) . .
C11 C6 C7 C8 4.0(5) . .
N5 C6 C7 C8 -179.2(2) . .
C6 C7 C8 C9 -1.7(5) . .
C7 C8 C9 C10 -2.5(6) . .
C8 C9 C10 C11 4.5(7) . .
C7 C6 C11 C10 -1.9(6) . .
N5 C6 C11 C10 -178.8(4) . .
C9 C10 C11 C6 -2.3(7) . .
